data_4334773
loop_
_publ_author_name
'Kazuhiro Uemura'
'Masahiro Ebihara'

_publ_section_title
;
 Paramagnetic One-Dimensional Chains Comprised of Trinuclear Pt-Cu-Pt and
 Paddlewheel Dirhodium Complexes with Metal-Metal Bonds
;
_journal_name_full 'Inorganic Chemistry'
_journal_page_first 5535
_journal_page_last 5550
_journal_paper_doi 10.1021/ic400470g
_journal_volume 52
_journal_year 2013
_chemical_formula_sum 'C20 H52 Cu F12 N8 O4 P2 Pt2'
_chemical_formula_weight 1212.36
_chemical_name_systematic
; 
 ? 
;
_space_group_IT_number 14
_symmetry_cell_setting monoclinic
_symmetry_space_group_name_Hall '-P 2yn'
_symmetry_space_group_name_H-M 'P 1 21/n 1'
_atom_sites_solution_hydrogens geom
_atom_sites_solution_primary direct
_atom_sites_solution_secondary difmap
_audit_creation_method SHELXL-97
_cell_angle_alpha 90.00
_cell_angle_beta 108.939(3)
_cell_angle_gamma 90.00
_cell_formula_units_Z 2
_cell_length_a 10.749(3)
_cell_length_b 16.038(4)
_cell_length_c 12.657(3)
_cell_measurement_reflns_used 3864
_cell_measurement_temperature 293(2)
_cell_measurement_theta_max 30.4108
_cell_measurement_theta_min 2.1228
_cell_volume 2063.8(9)
_computing_cell_refinement CRYSTALCLEAR
_computing_data_collection CRYSTALCLEAR
_computing_data_reduction CRYSTALCLEAR
_computing_molecular_graphics 'Yadokari-XG 2009 (Wakita, Nemoto et al., 2009)'
_computing_publication_material 'Yadokari-XG 2009 (Wakita, Nemoto et al., 2009)'
_computing_structure_refinement 'SHELXL-97 (Sheldrick, 1997)'
_computing_structure_solution 'SHELXS-97 (Sheldrick, 1990)'
_diffrn_ambient_temperature 293(2)
_diffrn_detector_area_resol_mean 14.6199
_diffrn_measured_fraction_theta_full 0.997
_diffrn_measured_fraction_theta_max 0.997
_diffrn_measurement_device_type 'Rigaku/MSC Mercury CCD'
_diffrn_measurement_method dtprofit.ref
_diffrn_radiation_monochromator 'Graphite Monochromator'
_diffrn_radiation_source 'Rotating Anode'
_diffrn_radiation_type MoK\a
_diffrn_radiation_wavelength 0.71070
_diffrn_reflns_av_R_equivalents 0.0581
_diffrn_reflns_av_sigmaI/netI 0.0714
_diffrn_reflns_limit_h_max 13
_diffrn_reflns_limit_h_min -13
_diffrn_reflns_limit_k_max 20
_diffrn_reflns_limit_k_min -13
_diffrn_reflns_limit_l_max 16
_diffrn_reflns_limit_l_min -16
_diffrn_reflns_number 16809
_diffrn_reflns_theta_full 27.49
_diffrn_reflns_theta_max 27.49
_diffrn_reflns_theta_min 3.02
_exptl_absorpt_coefficient_mu 7.440
_exptl_absorpt_correction_T_max 0.5540
_exptl_absorpt_correction_T_min 0.5540
_exptl_absorpt_correction_type multi-scan
_exptl_absorpt_process_details 'REQAB (Rigaku, 1998)'
_exptl_crystal_colour green
_exptl_crystal_density_diffrn 1.951
_exptl_crystal_description block
_exptl_crystal_F_000 1166
_exptl_crystal_size_max 0.09
_exptl_crystal_size_mid 0.09
_exptl_crystal_size_min 0.09
_refine_diff_density_max 2.149
_refine_diff_density_min -1.467
_refine_diff_density_rms 0.176
_refine_ls_extinction_method none
_refine_ls_goodness_of_fit_ref 1.032
_refine_ls_hydrogen_treatment constr
_refine_ls_matrix_type full
_refine_ls_number_parameters 231
_refine_ls_number_reflns 4726
_refine_ls_number_restraints 67
_refine_ls_restrained_S_all 1.035
_refine_ls_R_factor_all 0.1043
_refine_ls_R_factor_gt 0.0631
_refine_ls_shift/su_max 0.001
_refine_ls_shift/su_mean 0.000
_refine_ls_structure_factor_coef Fsqd
_refine_ls_weighting_details 'calc w=1/[\s^2^(Fo^2^)+(0.0746P)^2^+8.4607P] where P=(Fo^2^+2Fc^2^)/3'
_refine_ls_weighting_scheme calc
_refine_ls_wR_factor_gt 0.1452
_refine_ls_wR_factor_ref 0.1783
_reflns_number_gt 2978
_reflns_number_total 4726
_reflns_threshold_expression >2sigma(I)
_cod_data_source_file ic400470g_si_002_2.cif
_cod_data_source_block 3
_cod_original_cell_volume 2063.7(8)
_cod_original_sg_symbol_H-M 'P 21/n'
_cod_database_code 4334773

loop_
_symmetry_equiv_pos_as_xyz
'x, y, z'
'-x+1/2, y+1/2, -z+1/2'
'-x, -y, -z'
'x-1/2, -y-1/2, z-1/2'

loop_
_atom_site_label
_atom_site_type_symbol
_atom_site_fract_x
_atom_site_fract_y
_atom_site_fract_z
_atom_site_U_iso_or_equiv
_atom_site_adp_type
_atom_site_occupancy
_atom_site_symmetry_multiplicity
_atom_site_calc_flag
_atom_site_refinement_flags
Pt1 Pt 0.11999(4) 0.02267(3) 0.84611(3) 0.0561(2) Uani 1 1 d .
Cu1 Cu 0.0000 0.0000 1.0000 0.0526(5) Uani 1 2 d S
O2 O 0.1710(8) 0.0236(5) 1.1126(6) 0.064(2) Uani 1 1 d .
N2 N -0.0356(11) -0.0070(7) 0.7084(8) 0.071(3) Uani 1 1 d .
H24 H -0.0229 -0.0572 0.6838 0.106 Uiso 1 1 calc R
H25 H -0.0426 0.0307 0.6551 0.106 Uiso 1 1 calc R
H26 H -0.1091 -0.0073 0.7263 0.106 Uiso 1 1 calc R
N3 N 0.1475(9) -0.0970(7) 0.8670(7) 0.061(3) Uani 1 1 d .
H10 H 0.1854 -0.1210 0.8249 0.073 Uiso 1 1 calc R
N1 N 0.0784(11) 0.1493(6) 0.8249(8) 0.077(3) Uani 1 1 d .
H21 H 0.0582 0.1623 0.7529 0.116 Uiso 1 1 calc R
H22 H 0.1485 0.1784 0.8645 0.116 Uiso 1 1 calc R
H23 H 0.0107 0.1613 0.8481 0.116 Uiso 1 1 calc R
N4 N 0.2690(9) 0.0466(7) 0.9844(9) 0.069(3) Uani 1 1 d .
H20 H 0.3406 0.0631 0.9747 0.083 Uiso 1 1 calc RD
C7 C 0.3979(11) 0.0548(10) 1.1833(11) 0.073(4) Uani 1 1 d .
C6 C 0.2719(12) 0.0402(8) 1.0885(10) 0.060(3) Uani 1 1 d .
C3 C 0.2129(19) -0.2730(11) 0.8661(13) 0.112(6) Uani 1 1 d .
H1 H 0.1483 -0.2761 0.7931 0.169 Uiso 1 1 calc R
H2 H 0.2469 -0.3277 0.8895 0.169 Uiso 1 1 calc R
H3 H 0.2834 -0.2370 0.8638 0.169 Uiso 1 1 calc R
C5 C 0.2502(17) -0.2476(11) 1.0694(13) 0.109(6) Uani 1 1 d .
H7 H 0.3240 -0.2116 1.0772 0.164 Uiso 1 1 calc R
H8 H 0.2797 -0.3044 1.0805 0.164 Uiso 1 1 calc R
H9 H 0.2094 -0.2329 1.1240 0.164 Uiso 1 1 calc R
C4 C 0.0226(17) -0.2882(10) 0.9407(16) 0.119(6) Uani 1 1 d .
H4 H -0.0173 -0.2665 0.9926 0.178 Uiso 1 1 calc R
H5 H 0.0453 -0.3457 0.9575 0.178 Uiso 1 1 calc R
H6 H -0.0381 -0.2837 0.8661 0.178 Uiso 1 1 calc R
C8 C 0.5156(17) 0.065(3) 1.145(2) 0.26(2) Uani 1 1 d .
H11 H 0.5242 0.0167 1.1033 0.387 Uiso 1 1 calc R
H12 H 0.5933 0.0709 1.2092 0.387 Uiso 1 1 calc R
H13 H 0.5046 0.1137 1.0992 0.387 Uiso 1 1 calc RD
C9 C 0.421(4) -0.014(2) 1.258(3) 0.38(4) Uani 1 1 d .
H14 H 0.5145 -0.0215 1.2919 0.568 Uiso 1 1 calc R
H15 H 0.3827 -0.0630 1.2185 0.568 Uiso 1 1 calc R
H16 H 0.3831 -0.0022 1.3157 0.568 Uiso 1 1 calc R
C10 C 0.385(2) 0.1353(15) 1.2367(18) 0.183(12) Uani 1 1 d .
H17 H 0.2962 0.1410 1.2383 0.275 Uiso 1 1 calc R
H18 H 0.4038 0.1804 1.1946 0.275 Uiso 1 1 calc R
H19 H 0.4449 0.1366 1.3116 0.275 Uiso 1 1 calc R
C2 C 0.1485(13) -0.2376(8) 0.9498(11) 0.071(3) Uani 1 1 d .
C1 C 0.1144(11) -0.1469(7) 0.9395(9) 0.058(3) Uani 1 1 d .
O1 O 0.0519(8) -0.1187(5) 0.9990(7) 0.069(2) Uani 1 1 d .
P1 P 0.6493(4) -0.3409(3) 1.0318(3) 0.0849(12) Uani 1 1 d .
F5 F 0.5375(16) -0.3398(12) 0.9258(10) 0.247(10) Uani 1 1 d D
F6 F 0.7482(18) -0.3425(12) 1.1435(13) 0.282(12) Uani 1 1 d D
F2 F 0.634(2) -0.2507(9) 1.0425(13) 0.266(11) Uani 1 1 d D
F3 F 0.558(2) -0.3483(15) 1.0976(18) 0.279(10) Uani 1 1 d D
F4 F 0.670(3) -0.4300(11) 1.0222(14) 0.318(15) Uani 1 1 d D
F1 F 0.729(3) -0.331(2) 0.968(3) 0.42(2) Uani 1 1 d D

loop_
_atom_site_aniso_label
_atom_site_aniso_U_11
_atom_site_aniso_U_22
_atom_site_aniso_U_33
_atom_site_aniso_U_23
_atom_site_aniso_U_13
_atom_site_aniso_U_12
Pt1 0.0643(3) 0.0566(3) 0.0540(3) 0.00044(19) 0.0283(2) -0.0014(2)
Cu1 0.0501(10) 0.0619(11) 0.0504(10) -0.0018(8) 0.0228(8) -0.0017(8)
O2 0.057(5) 0.086(6) 0.053(4) -0.005(4) 0.023(4) -0.005(4)
N2 0.082(7) 0.082(7) 0.050(5) 0.011(5) 0.024(5) 0.007(6)
N3 0.068(6) 0.073(7) 0.055(5) -0.026(5) 0.039(5) -0.018(5)
N1 0.101(8) 0.053(6) 0.084(7) 0.002(5) 0.039(6) 0.008(6)
N4 0.042(5) 0.074(7) 0.095(8) 0.003(6) 0.028(5) -0.003(5)
C7 0.048(6) 0.093(10) 0.073(7) -0.012(8) 0.014(6) -0.002(6)
C6 0.064(7) 0.067(8) 0.054(6) -0.009(5) 0.027(6) 0.002(6)
C3 0.171(17) 0.080(11) 0.112(12) 0.000(9) 0.081(12) 0.017(12)
C5 0.127(13) 0.107(13) 0.097(11) 0.031(10) 0.042(10) 0.041(11)
C4 0.137(15) 0.062(10) 0.179(17) -0.011(10) 0.081(14) -0.025(10)
C8 0.055(10) 0.57(6) 0.144(19) -0.14(3) 0.020(12) -0.04(2)
C9 0.25(4) 0.27(4) 0.38(5) 0.24(4) -0.22(4) -0.15(3)
C10 0.17(2) 0.17(2) 0.157(19) -0.104(18) -0.024(16) 0.033(17)
C2 0.079(8) 0.058(7) 0.088(8) -0.003(6) 0.044(7) 0.005(6)
C1 0.063(7) 0.051(6) 0.060(6) -0.002(5) 0.020(6) -0.005(5)
O1 0.082(5) 0.055(5) 0.086(6) -0.002(4) 0.052(5) 0.013(4)
P1 0.091(3) 0.099(3) 0.061(2) -0.0012(19) 0.019(2) -0.022(2)
F5 0.217(16) 0.30(2) 0.137(11) -0.081(12) -0.063(11) 0.078(15)
F6 0.230(17) 0.30(2) 0.197(14) -0.093(15) -0.089(13) 0.142(16)
F2 0.44(3) 0.113(10) 0.168(13) -0.013(9) 0.000(17) -0.025(15)
F3 0.27(2) 0.31(3) 0.31(2) 0.10(2) 0.18(2) 0.000(19)
F4 0.58(4) 0.123(12) 0.173(14) -0.050(11) 0.02(2) 0.073(19)
F1 0.39(3) 0.52(5) 0.54(5) 0.15(4) 0.42(4) 0.10(3)

loop_
_atom_type_symbol
_atom_type_description
_atom_type_scat_dispersion_real
_atom_type_scat_dispersion_imag
_atom_type_scat_source
Pt Pt -1.7033 8.3905 'International Tables Vol C Tables 4.2.6.8 and 6.1.1.4'
Cu Cu 0.3201 1.2651 'International Tables Vol C Tables 4.2.6.8 and 6.1.1.4'
N N 0.0061 0.0033 'International Tables Vol C Tables 4.2.6.8 and 6.1.1.4'
O O 0.0106 0.0060 'International Tables Vol C Tables 4.2.6.8 and 6.1.1.4'
C C 0.0033 0.0016 'International Tables Vol C Tables 4.2.6.8 and 6.1.1.4'
H H 0.0000 0.0000 'International Tables Vol C Tables 4.2.6.8 and 6.1.1.4'
P P 0.1023 0.0942 'International Tables Vol C Tables 4.2.6.8 and 6.1.1.4'
F F 0.0171 0.0103 'International Tables Vol C Tables 4.2.6.8 and 6.1.1.4'

loop_
_geom_angle_atom_site_label_1
_geom_angle_atom_site_label_2
_geom_angle_atom_site_label_3
_geom_angle
_geom_angle_site_symmetry_1
_geom_angle_site_symmetry_3
N3 Pt1 N4 91.5(4) . .
N3 Pt1 N2 86.1(4) . .
N4 Pt1 N2 177.0(4) . .
N3 Pt1 N1 176.2(4) . .
N4 Pt1 N1 90.2(4) . .
N2 Pt1 N1 92.0(4) . .
N3 Pt1 Cu1 81.7(2) . .
N4 Pt1 Cu1 80.1(3) . .
N2 Pt1 Cu1 97.7(3) . .
N1 Pt1 Cu1 95.3(3) . .
O2 Cu1 O2 180.0(3) . 3_557
O2 Cu1 O1 89.5(3) . .
O2 Cu1 O1 90.5(4) 3_557 .
O2 Cu1 O1 90.5(4) . 3_557
O2 Cu1 O1 89.5(3) 3_557 3_557
O1 Cu1 O1 180.000(2) . 3_557
O2 Cu1 Pt1 93.2(2) . 3_557
O2 Cu1 Pt1 86.8(2) 3_557 3_557
O1 Cu1 Pt1 94.4(2) . 3_557
O1 Cu1 Pt1 85.6(2) 3_557 3_557
O2 Cu1 Pt1 86.8(2) . .
O2 Cu1 Pt1 93.2(2) 3_557 .
O1 Cu1 Pt1 85.6(2) . .
O1 Cu1 Pt1 94.4(2) 3_557 .
Pt1 Cu1 Pt1 179.999(9) 3_557 .
C6 O2 Cu1 123.2(7) . .
Pt1 N2 H24 109.5 . .
Pt1 N2 H25 109.5 . .
H24 N2 H25 109.5 . .
Pt1 N2 H26 109.5 . .
H24 N2 H26 109.5 . .
H25 N2 H26 109.5 . .
C1 N3 Pt1 128.0(8) . .
C1 N3 H10 116.0 . .
Pt1 N3 H10 116.0 . .
Pt1 N1 H21 109.5 . .
Pt1 N1 H22 109.5 . .
H21 N1 H22 109.5 . .
Pt1 N1 H23 109.5 . .
H21 N1 H23 109.5 . .
H22 N1 H23 109.5 . .
C6 N4 Pt1 128.2(9) . .
C6 N4 H20 115.9 . .
Pt1 N4 H20 115.9 . .
C9 C7 C10 113(3) . .
C9 C7 C8 108(2) . .
C10 C7 C8 105(2) . .
C9 C7 C6 109.5(15) . .
C10 C7 C6 107.6(12) . .
C8 C7 C6 113.2(13) . .
O2 C6 N4 121.5(11) . .
O2 C6 C7 117.7(11) . .
N4 C6 C7 120.7(12) . .
C2 C3 H1 109.5 . .
C2 C3 H2 109.5 . .
H1 C3 H2 109.5 . .
C2 C3 H3 109.5 . .
H1 C3 H3 109.5 . .
H2 C3 H3 109.5 . .
C2 C5 H7 109.5 . .
C2 C5 H8 109.5 . .
H7 C5 H8 109.5 . .
C2 C5 H9 109.5 . .
H7 C5 H9 109.5 . .
H8 C5 H9 109.5 . .
C2 C4 H4 109.5 . .
C2 C4 H5 109.5 . .
H4 C4 H5 109.5 . .
C2 C4 H6 109.5 . .
H4 C4 H6 109.5 . .
H5 C4 H6 109.5 . .
C7 C8 H11 109.5 . .
C7 C8 H12 109.5 . .
H11 C8 H12 109.5 . .
C7 C8 H13 109.5 . .
H11 C8 H13 109.5 . .
H12 C8 H13 109.5 . .
C7 C9 H14 109.5 . .
C7 C9 H15 109.5 . .
H14 C9 H15 109.5 . .
C7 C9 H16 109.5 . .
H14 C9 H16 109.5 . .
H15 C9 H16 109.5 . .
C7 C10 H17 109.5 . .
C7 C10 H18 109.5 . .
H17 C10 H18 109.5 . .
C7 C10 H19 109.5 . .
H17 C10 H19 109.5 . .
H18 C10 H19 109.5 . .
C1 C2 C4 108.6(11) . .
C1 C2 C3 116.6(12) . .
C4 C2 C3 109.3(13) . .
C1 C2 C5 105.0(11) . .
C4 C2 C5 109.8(13) . .
C3 C2 C5 107.3(11) . .
O1 C1 N3 120.5(11) . .
O1 C1 C2 117.8(11) . .
N3 C1 C2 121.7(11) . .
C1 O1 Cu1 124.1(8) . .
F1 P1 F4 85.5(16) . .
F1 P1 F2 93.3(16) . .
F4 P1 F2 178.0(15) . .
F1 P1 F6 100.0(15) . .
F4 P1 F6 88.9(10) . .
F2 P1 F6 89.8(9) . .
F1 P1 F5 86.8(14) . .
F4 P1 F5 92.0(10) . .
F2 P1 F5 89.4(9) . .
F6 P1 F5 173.2(13) . .
F1 P1 F3 177.2(15) . .
F4 P1 F3 96.4(14) . .
F2 P1 F3 84.9(13) . .
F6 P1 F3 82.2(11) . .
F5 P1 F3 91.0(12) . .

loop_
_geom_bond_atom_site_label_1
_geom_bond_atom_site_label_2
_geom_bond_distance
_geom_bond_site_symmetry_2
Pt1 N3 1.947(11) .
Pt1 N4 1.989(10) .
Pt1 N2 2.042(10) .
Pt1 N1 2.077(10) .
Pt1 Cu1 2.6870(6) .
Cu1 O2 1.963(8) .
Cu1 O2 1.963(8) 3_557
Cu1 O1 1.985(8) .
Cu1 O1 1.985(8) 3_557
Cu1 Pt1 2.6869(6) 3_557
O2 C6 1.247(14) .
N2 H24 0.8900 .
N2 H25 0.8900 .
N2 H26 0.8900 .
N3 C1 1.349(14) .
N3 H10 0.8600 .
N1 H21 0.8900 .
N1 H22 0.8900 .
N1 H23 0.8900 .
N4 C6 1.312(15) .
N4 H20 0.8600 .
C7 C9 1.42(3) .
C7 C10 1.49(2) .
C7 C8 1.50(2) .
C7 C6 1.508(16) .
C3 C2 1.549(19) .
C3 H1 0.9600 .
C3 H2 0.9600 .
C3 H3 0.9600 .
C5 C2 1.560(19) .
C5 H7 0.9600 .
C5 H8 0.9600 .
C5 H9 0.9600 .
C4 C2 1.549(19) .
C4 H4 0.9600 .
C4 H5 0.9600 .
C4 H6 0.9600 .
C8 H11 0.9600 .
C8 H12 0.9600 .
C8 H13 0.9600 .
C9 H14 0.9600 .
C9 H15 0.9600 .
C9 H16 0.9600 .
C10 H17 0.9600 .
C10 H18 0.9600 .
C10 H19 0.9600 .
C2 C1 1.495(17) .
C1 O1 1.245(13) .
P1 F1 1.367(16) .
P1 F4 1.458(16) .
P1 F2 1.468(15) .
P1 F6 1.468(12) .
P1 F5 1.482(11) .
P1 F3 1.487(18) .
